data_1000465
loop_
_publ_author_name
'Attfield, J. P.'
'Ferey, G.'

_publ_section_title
;
Structure determination of La2 O2 C O3-II and the unusual disordered
phase La2 O2.52 (C O3)0.74 Li0.52 using powder diffraction
;
_journal_coden_ASTM JSSCBI
_journal_name_full 'Journal of Solid State Chemistry'
_journal_page_first 132
_journal_page_last 138
_journal_paper_doi 10.1016/0022-4596(89)90232-6
_journal_volume 82
_journal_year 1989
_chemical_formula_structural 'Li0.52 La2 O2.52 (C O3)0.74'
_chemical_formula_sum 'C0.74 La2 Li0.52 O4.74'
_chemical_name_systematic
;
Lithium lanthanum oxide carbonate (0.52/2/2.52/0.74)
;
_space_group_IT_number 194
_symmetry_cell_setting hexagonal
_symmetry_Int_Tables_number 194
_symmetry_space_group_name_Hall '-P 6c 2c'
_symmetry_space_group_name_H-M 'P 63/m m c'
_cell_angle_alpha 90
_cell_angle_beta 90
_cell_angle_gamma 120
_cell_formula_units_Z 2
_cell_length_a 4.0580(1)
_cell_length_b 4.0580(1)
_cell_length_c 16.22189(10)
_cell_volume 231.3
_refine_ls_R_factor_all 0.053
_cod_original_formula_sum 'La2 Li.52 O4.74'
_cod_database_code 1000465

loop_
_symmetry_equiv_pos_as_xyz
x,y,z
-y,x-y,z
y-x,-x,z
-y,-x,z
y-x,y,z
x,x-y,z
-x,-y,-z
y,y-x,-z
x-y,x,-z
y,x,-z
x-y,-y,-z
-x,y-x,-z
-x,-y,1/2+z
y,y-x,1/2+z
x-y,x,1/2+z
y,x,1/2+z
x-y,-y,1/2+z
-x,y-x,1/2+z
x,y,1/2-z
-y,x-y,1/2-z
y-x,-x,1/2-z
-y,-x,1/2-z
y-x,y,1/2-z
x,x-y,1/2-z

loop_
_atom_site_aniso_label
_atom_site_aniso_B_11
_atom_site_aniso_B_12
_atom_site_aniso_B_13
_atom_site_aniso_B_22
_atom_site_aniso_B_23
_atom_site_aniso_B_33
La1 0.45(4) 0.225 0. 0.45(4) 0. 0.82(9)
O1 0.33(5) 0.165 0. 0.33(5) 0. 1.2(1)

loop_
_atom_site_label
_atom_site_type_symbol
_atom_site_symmetry_multiplicity
_atom_site_Wyckoff_symbol
_atom_site_fract_x
_atom_site_fract_y
_atom_site_fract_z
_atom_site_occupancy
_atom_site_attached_hydrogens
_atom_site_calc_flag
La1 La3+ 4 f 0.33333 0.66667 0.0943(1) 1. 0 d
O1 O2- 4 f 0.33333 0.66667 0.5569(2) 1. 0 d
O2 O2- 12 k -0.0341(6) -0.0681(9) 0.1755(4) 0.266(4) 0 d
O3 O2- 6 h 0.228(1) 0.456(2) 0.25 0.247(5) 0 d
O4 O2- 12 k 0.262(6) 0.131(3) 0.133(1) 0.067(4) 0 d
C1 C4+ 6 h 0.0470(9) 0.094(1) 0.25 0.247(5) 0 d
Li1 Li1+ 2 d 0.66667 0.33333 0.25 0.52(1) 0 d

loop_
_atom_type_symbol
_atom_type_oxidation_number
La3+ 3.000
O2- -2.000
C4+ 4.000
Li1+ 1.000
